data_4130052
loop_
_publ_author_name
'Thacker, Nathan C.'
'Lin, Zekai'
'Zhang, Teng'
'Gilhula, James C.'
'Abney, Carter W.'
'Lin, Wenbin'

_publ_section_title
;
 Robust and Porous \b-Diketiminate-Functionalized Metal-Organic Frameworks
 for Earth-Abundant-Metal-Catalyzed C-H Amination and Hydrogenation.
;
_journal_issue 10
_journal_name_full 'Journal of the American Chemical Society'
_journal_page_first 3501
_journal_page_last 3509
_journal_paper_doi 10.1021/jacs.5b13394
_journal_volume 138
_journal_year 2016
_chemical_formula_moiety 'C17 H18 Cl2 Fe N2'
_chemical_formula_sum 'C17 H18 Cl2 Fe N2'
_chemical_formula_weight 377.08
_space_group_crystal_system orthorhombic
_space_group_IT_number 33
_space_group_name_Hall 'P 2c -2n'
_space_group_name_H-M_alt 'P n a 21'
_atom_sites_solution_hydrogens geom
_audit_creation_date 2015-11-28
_audit_creation_method
;
Olex2 1.2
(compiled 2015.09.30 svn.r3233 for OlexSys, GUI svn.r5103)
;
_cell_angle_alpha 90
_cell_angle_beta 90
_cell_angle_gamma 90
_cell_formula_units_Z 4
_cell_length_a 10.473(9)
_cell_length_b 22.252(19)
_cell_length_c 7.486(6)
_cell_measurement_reflns_used 823
_cell_measurement_temperature 100(2)
_cell_measurement_theta_max 11.75
_cell_measurement_theta_min 2.32
_cell_volume 1745(3)
_computing_cell_refinement 'SAINT v8.34A (Bruker, 2013)'
_computing_data_reduction 'SAINT v8.34A (Bruker, 2013)'
_computing_molecular_graphics 'Olex2 (Dolomanov et al., 2009)'
_computing_publication_material 'Olex2 (Dolomanov et al., 2009)'
_computing_structure_refinement 'XL (Sheldrick, 2008)'
_computing_structure_solution 'SHELXS-97 (Sheldrick, 1990)'
_diffrn_ambient_temperature 100.15
_diffrn_measured_fraction_theta_full 0.603
_diffrn_measured_fraction_theta_max 0.917
_diffrn_measurement_device_type 'synchrotron, beamline 15-ID, APEX2 detector'
_diffrn_measurement_method 'phi scans'
_diffrn_radiation_type 'synchrotron radiation'
_diffrn_radiation_wavelength 0.41328
_diffrn_reflns_av_R_equivalents 0.1795
_diffrn_reflns_av_unetI/netI 0.1309
_diffrn_reflns_Laue_measured_fraction_full 0.603
_diffrn_reflns_Laue_measured_fraction_max 0.917
_diffrn_reflns_limit_h_max 10
_diffrn_reflns_limit_h_min -10
_diffrn_reflns_limit_k_max 23
_diffrn_reflns_limit_k_min -23
_diffrn_reflns_limit_l_max 7
_diffrn_reflns_limit_l_min -5
_diffrn_reflns_number 9212
_diffrn_reflns_point_group_measured_fraction_full 0.528
_diffrn_reflns_point_group_measured_fraction_max 0.812
_diffrn_reflns_theta_full 14.357
_diffrn_reflns_theta_max 12.386
_diffrn_reflns_theta_min 1.250
_diffrn_source 'synchrotron radiation'
_diffrn_standards_number 0
_exptl_absorpt_coefficient_mu 0.228
_exptl_absorpt_correction_type none
_exptl_crystal_colour yellow
_exptl_crystal_density_diffrn 1.436
_exptl_crystal_density_method 'not measured'
_exptl_crystal_description needle
_exptl_crystal_F_000 776
_refine_diff_density_max 0.280
_refine_diff_density_min -0.339
_refine_diff_density_rms 0.069
_refine_ls_abs_structure_details
;
 Flack x determined using 292 quotients [(I+)-(I-)]/[(I+)+(I-)]
 (Parsons and Flack (2004), Acta Cryst. A60, s61).
;
_refine_ls_abs_structure_Flack 0.0(2)
_refine_ls_extinction_method none
_refine_ls_goodness_of_fit_ref 1.016
_refine_ls_hydrogen_treatment constr
_refine_ls_matrix_type full
_refine_ls_number_parameters 195
_refine_ls_number_reflns 1664
_refine_ls_number_restraints 152
_refine_ls_restrained_S_all 0.989
_refine_ls_R_factor_all 0.1104
_refine_ls_R_factor_gt 0.0551
_refine_ls_shift/su_max 0.000
_refine_ls_shift/su_mean 0.000
_refine_ls_structure_factor_coef Fsqd
_refine_ls_weighting_details 'w=1/[\s^2^(Fo^2^)+(0.0332P)^2^] where P=(Fo^2^+2Fc^2^)/3'
_refine_ls_weighting_scheme calc
_refine_ls_wR_factor_gt 0.1016
_refine_ls_wR_factor_ref 0.1159
_reflns_Friedel_coverage 0.616
_reflns_Friedel_fraction_full 0.439
_reflns_Friedel_fraction_max 0.684
_reflns_number_gt 981
_reflns_number_total 1664
_reflns_threshold_expression 'I > 2\s(I)'
_cod_data_source_file ja5b13394_si_003.cif
_cod_data_source_block fe_nacnac_cl_a
_cod_database_code 4130052
_shelxl_version_number 2013-3
_shelx_space_group_comment
;
The symmetry employed for this shelxl refinement is uniquely defined
by the following loop, which should always be used as a source of
symmetry information in preference to the above space-group names.
They are only intended as comments.
;
_olex2_refinement_description
;
1. Fixed Uiso
 At 1.2 times of:
  All C(H) groups, All C(H,H) groups
 At 1.5 times of:
  All C(H,H,H) groups
2. Restrained distances
 N1-C6A \\sim N1-C6
 with sigma of 0.02
3. Uiso/Uaniso restraints and constraints
Uanis(C12) \\sim Ueq: with sigma of 0.005 and sigma for terminal atoms of 0.01
Uanis(C5) \\sim Ueq: with sigma of 0.005 and sigma for terminal atoms of 0.01
4. Rigid body (RIGU) restrains
 Fe1, Cl1, Cl2, N2, C2, C3, C4, C5, C12, C13, C14, C15, C16, C17, N1, C1
 with sigma for 1-2 distances of 0.005 and sigma for 1-3 distances of 0.01
5. Same fragment restrains
{C6, C7, C8, C9, C10, C11} sigma for 1-2: 0.02, 1-3: 0.04
as
{C6A, C7A, C8A, C9A, C10A, C11A}
6. Others
 Fixed Sof: C6(0.5) C7(0.5) H7(0.5) C8(0.5) H8(0.5) C9(0.5) H9(0.5) C10(0.5)
 H10(0.5) C11(0.5) H11(0.5) C6A(0.5) C7A(0.5) H7A(0.5) C8A(0.5) H8A(0.5)
 C9A(0.5) H9A(0.5) C10A(0.5) H10A(0.5) C11A(0.5) H11A(0.5)
7.a Secondary CH2 refined with riding coordinates:
 C3(H3A,H3B)
7.b Aromatic/amide H refined with riding coordinates:
 C13(H13), C14(H14), C15(H15), C16(H16), C17(H17), C7(H7), C8(H8), C9(H9),
 C10(H10), C11(H11), C7A(H7A), C8A(H8A), C9A(H9A), C10A(H10A), C11A(H11A)
7.c Idealised Me refined as rotating group:
 C1(H1A,H1B,H1C), C5(H5A,H5B,H5C)
;
_olex2_submission_special_instructions 'No special instructions were received'

loop_
_space_group_symop_operation_xyz
'x, y, z'
'-x, -y, z+1/2'
'x+1/2, -y+1/2, z'
'-x+1/2, y+1/2, z+1/2'

loop_
_atom_site_label
_atom_site_type_symbol
_atom_site_fract_x
_atom_site_fract_y
_atom_site_fract_z
_atom_site_U_iso_or_equiv
_atom_site_adp_type
_atom_site_occupancy
_atom_site_site_symmetry_order
_atom_site_calc_flag
_atom_site_refinement_flags_posn
_atom_site_refinement_flags_adp
_atom_site_refinement_flags_occupancy
_atom_site_disorder_assembly
_atom_site_disorder_group
Fe1 Fe 0.7385(2) 0.48409(10) 0.6873(3) 0.0423(7) Uani 1 1 d . U . . .
Cl1 Cl 0.9227(4) 0.4642(3) 0.8285(8) 0.0786(17) Uani 1 1 d . U . . .
Cl2 Cl 0.5587(3) 0.49698(17) 0.8447(6) 0.0428(12) Uani 1 1 d . U . . .
N2 N 0.7110(10) 0.4204(5) 0.491(2) 0.039(4) Uani 1 1 d . U . . .
C1 C 0.7832(12) 0.5975(6) 0.196(3) 0.054(5) Uani 1 1 d . U . . .
H1A H 0.8462 0.5856 0.1057 0.081 Uiso 1 1 calc GR . . . .
H1B H 0.8130 0.6337 0.2576 0.081 Uiso 1 1 calc GR . . . .
H1C H 0.7013 0.6058 0.1375 0.081 Uiso 1 1 calc GR . . . .
C2 C 0.7663(11) 0.5468(6) 0.331(2) 0.031(4) Uani 1 1 d . U . . .
C3 C 0.7618(13) 0.4876(6) 0.2403(19) 0.032(4) Uani 1 1 d . U . . .
H3A H 0.8488 0.4806 0.1929 0.038 Uiso 1 1 calc R . . . .
H3B H 0.7058 0.4931 0.1350 0.038 Uiso 1 1 calc R . . . .
C4 C 0.7216(13) 0.4296(6) 0.324(3) 0.037(4) Uani 1 1 d . U . . .
C5 C 0.7012(12) 0.3810(6) 0.179(3) 0.048(4) Uani 1 1 d . U . . .
H5A H 0.7056 0.3410 0.2335 0.073 Uiso 1 1 calc GR . . . .
H5B H 0.7679 0.3846 0.0874 0.073 Uiso 1 1 calc GR . . . .
H5C H 0.6173 0.3865 0.1232 0.073 Uiso 1 1 calc GR . . . .
C12 C 0.6691(16) 0.3644(7) 0.563(2) 0.040(4) Uani 1 1 d . U . . .
C13 C 0.5410(15) 0.3467(7) 0.531(2) 0.042(4) Uani 1 1 d . U . . .
H13 H 0.4868 0.3699 0.4558 0.050 Uiso 1 1 calc R . . . .
C14 C 0.4979(18) 0.2950(6) 0.611(2) 0.051(5) Uani 1 1 d . U . . .
H14 H 0.4140 0.2815 0.5847 0.061 Uiso 1 1 calc R . . . .
C15 C 0.5713(18) 0.2621(8) 0.727(3) 0.062(5) Uani 1 1 d . U . . .
H15 H 0.5379 0.2275 0.7851 0.075 Uiso 1 1 calc R . . . .
C16 C 0.6934(19) 0.2807(8) 0.758(2) 0.063(6) Uani 1 1 d . U . . .
H16 H 0.7458 0.2584 0.8374 0.075 Uiso 1 1 calc R . . . .
C17 C 0.7439(16) 0.3322(6) 0.674(3) 0.053(4) Uani 1 1 d . U . . .
H17 H 0.8297 0.3440 0.6957 0.064 Uiso 1 1 calc R . . . .
N1 N 0.7563(12) 0.5521(5) 0.5015(18) 0.041(3) Uani 1 1 d D U . . .
C6 C 0.732(3) 0.6127(10) 0.566(4) 0.022(9) Uiso 0.5 1 d D . P A 1
C7 C 0.622(3) 0.6468(12) 0.548(4) 0.034(10) Uiso 0.5 1 d D . P A 1
H7 H 0.5536 0.6325 0.4769 0.040 Uiso 0.5 1 calc R . P A 1
C8 C 0.613(3) 0.7017(13) 0.633(5) 0.062(12) Uiso 0.5 1 d D . P A 1
H8 H 0.5393 0.7253 0.6109 0.074 Uiso 0.5 1 calc R . P A 1
C9 C 0.699(4) 0.7235(15) 0.742(6) 0.072(16) Uiso 0.5 1 d D . P A 1
H9 H 0.6849 0.7608 0.8008 0.086 Uiso 0.5 1 calc R . P A 1
C10 C 0.813(4) 0.6901(16) 0.773(5) 0.056(15) Uiso 0.5 1 d D . P A 1
H10 H 0.8769 0.7045 0.8521 0.068 Uiso 0.5 1 calc R . P A 1
C11 C 0.829(3) 0.6344(13) 0.680(6) 0.049(9) Uiso 0.5 1 d D . P A 1
H11 H 0.9057 0.6119 0.6950 0.059 Uiso 0.5 1 calc R . P A 1
C6A C 0.783(4) 0.6057(14) 0.593(5) 0.053(15) Uiso 0.5 1 d D . P A 2
C7A C 0.687(3) 0.6471(13) 0.577(4) 0.034(10) Uiso 0.5 1 d D . P A 2
H7A H 0.6170 0.6403 0.4983 0.041 Uiso 0.5 1 calc R . P A 2
C8A C 0.694(3) 0.6997(14) 0.680(6) 0.043(10) Uiso 0.5 1 d D . P A 2
H8A H 0.6241 0.7271 0.6764 0.052 Uiso 0.5 1 calc R . P A 2
C9A C 0.792(3) 0.7124(15) 0.780(4) 0.030(11) Uiso 0.5 1 d D . P A 2
H9A H 0.7960 0.7494 0.8427 0.036 Uiso 0.5 1 calc R . P A 2
C10A C 0.895(3) 0.6704(11) 0.794(4) 0.029(8) Uiso 0.5 1 d D . P A 2
H10A H 0.9665 0.6797 0.8659 0.035 Uiso 0.5 1 calc R . P A 2
C11A C 0.890(2) 0.6143(11) 0.701(5) 0.031(7) Uiso 0.5 1 d D . P A 2
H11A H 0.9555 0.5849 0.7119 0.037 Uiso 0.5 1 calc R . P A 2

loop_
_atom_site_aniso_label
_atom_site_aniso_U_11
_atom_site_aniso_U_22
_atom_site_aniso_U_33
_atom_site_aniso_U_23
_atom_site_aniso_U_13
_atom_site_aniso_U_12
Fe1 0.0366(14) 0.0730(14) 0.0172(15) -0.004(2) 0.0021(17) -0.0039(12)
Cl1 0.034(3) 0.181(5) 0.021(4) -0.013(4) 0.000(2) -0.003(3)
Cl2 0.036(2) 0.067(3) 0.025(3) -0.001(3) 0.0035(19) 0.003(2)
N2 0.034(8) 0.054(7) 0.029(9) 0.001(6) 0.001(6) 0.008(5)
C1 0.052(11) 0.068(10) 0.042(12) 0.023(11) 0.009(11) -0.007(7)
C2 0.024(8) 0.048(8) 0.020(9) -0.006(6) 0.005(8) 0.003(7)
C3 0.031(8) 0.053(7) 0.012(11) 0.002(6) -0.001(7) 0.012(7)
C4 0.042(9) 0.047(8) 0.022(9) 0.003(6) 0.002(7) 0.014(7)
C5 0.074(9) 0.047(7) 0.025(9) 0.002(8) -0.004(9) 0.007(6)
C12 0.051(6) 0.041(6) 0.030(7) -0.001(5) 0.004(5) 0.008(5)
C13 0.066(9) 0.044(9) 0.015(12) 0.003(7) 0.000(7) 0.007(7)
C14 0.099(13) 0.041(9) 0.013(12) -0.003(7) 0.002(8) -0.001(9)
C15 0.117(13) 0.062(11) 0.007(14) -0.001(8) 0.009(9) 0.022(10)
C16 0.109(13) 0.065(12) 0.013(15) 0.013(8) 0.006(9) 0.027(9)
C17 0.070(10) 0.064(10) 0.024(11) -0.002(9) -0.010(10) 0.030(9)
N1 0.042(7) 0.062(8) 0.018(8) -0.007(6) 0.004(7) -0.016(7)

loop_
_atom_type_symbol
_atom_type_description
_atom_type_scat_dispersion_real
_atom_type_scat_dispersion_imag
_atom_type_scat_source
C C 0.0000 0.0010 'International Tables Vol C Tables 4.2.6.8 and 6.1.1.4'
H H 0.0000 0.0000 'International Tables Vol C Tables 4.2.6.8 and 6.1.1.4'
Cl Cl 0.0550 0.0530 'International Tables Vol C Tables 4.2.6.8 and 6.1.1.4'
Fe Fe 0.1990 0.3060 'International Tables Vol C Tables 4.2.6.8 and 6.1.1.4'
N N 0.0010 0.0010 'International Tables Vol C Tables 4.2.6.8 and 6.1.1.4'

loop_
_geom_angle_atom_site_label_1
_geom_angle_atom_site_label_2
_geom_angle_atom_site_label_3
_geom_angle
Cl2 Fe1 Cl1 120.0(2)
N2 Fe1 Cl1 108.7(4)
N2 Fe1 Cl2 110.2(3)
N1 Fe1 Cl1 112.6(4)
N1 Fe1 Cl2 109.7(4)
N1 Fe1 N2 92.0(5)
C4 N2 Fe1 125.3(11)
C4 N2 C12 122.9(14)
C12 N2 Fe1 111.7(11)
H1A C1 H1B 109.5
H1A C1 H1C 109.5
H1B C1 H1C 109.5
C2 C1 H1A 109.5
C2 C1 H1B 109.5
C2 C1 H1C 109.5
C3 C2 C1 111.1(16)
N1 C2 C1 126.8(15)
N1 C2 C3 122.1(14)
C2 C3 H3A 105.9
C2 C3 H3B 105.9
C2 C3 C4 125.8(14)
H3A C3 H3B 106.2
C4 C3 H3A 105.9
C4 C3 H3B 105.9
N2 C4 C3 125.3(15)
N2 C4 C5 124.4(15)
C3 C4 C5 110.3(16)
C4 C5 H5A 109.5
C4 C5 H5B 109.5
C4 C5 H5C 109.5
H5A C5 H5B 109.5
H5A C5 H5C 109.5
H5B C5 H5C 109.5
C13 C12 N2 117.9(14)
C17 C12 N2 121.3(15)
C17 C12 C13 120.5(16)
C12 C13 H13 121.1
C14 C13 C12 117.9(17)
C14 C13 H13 121.1
C13 C14 H14 118.6
C13 C14 C15 122.7(19)
C15 C14 H14 118.6
C14 C15 H15 121.1
C16 C15 C14 117.9(19)
C16 C15 H15 121.1
C15 C16 H16 119.1
C15 C16 C17 121.7(18)
C17 C16 H16 119.1
C12 C17 C16 119.2(17)
C12 C17 H17 120.4
C16 C17 H17 120.4
C2 N1 Fe1 127.5(11)
C2 N1 C6 115.4(18)
C2 N1 C6A 123(2)
C6 N1 Fe1 116.1(15)
C6A N1 Fe1 108(2)
C7 C6 N1 128(3)
C7 C6 C11 118(2)
C11 C6 N1 113(3)
C6 C7 H7 120.1
C6 C7 C8 120(3)
C8 C7 H7 120.1
C7 C8 H8 117.6
C9 C8 C7 125(3)
C9 C8 H8 117.6
C8 C9 H9 120.6
C8 C9 C10 119(3)
C10 C9 H9 120.6
C9 C10 H10 120.9
C9 C10 C11 118(3)
C11 C10 H10 120.9
C6 C11 C10 120(3)
C6 C11 H11 119.9
C10 C11 H11 119.9
C7A C6A N1 113(3)
C7A C6A C11A 123(2)
C11A C6A N1 124(3)
C6A C7A H7A 120.8
C6A C7A C8A 118(3)
C8A C7A H7A 120.8
C7A C8A H8A 118.8
C9A C8A C7A 122(3)
C9A C8A H8A 118.8
C8A C9A H9A 120.2
C8A C9A C10A 120(3)
C10A C9A H9A 120.2
C9A C10A H10A 119.6
C9A C10A C11A 121(3)
C11A C10A H10A 119.6
C6A C11A C10A 115(3)
C6A C11A H11A 122.3
C10A C11A H11A 122.3

loop_
_geom_bond_atom_site_label_1
_geom_bond_atom_site_label_2
_geom_bond_distance
Fe1 Cl1 2.244(6)
Fe1 Cl2 2.240(5)
Fe1 N2 2.064(14)
Fe1 N1 2.063(13)
N2 C4 1.27(2)
N2 C12 1.428(19)
C1 H1A 0.9800
C1 H1B 0.9800
C1 H1C 0.9800
C1 C2 1.52(2)
C2 C3 1.481(18)
C2 N1 1.289(19)
C3 H3A 0.9900
C3 H3B 0.9900
C3 C4 1.495(18)
C4 C5 1.55(2)
C5 H5A 0.9800
C5 H5B 0.9800
C5 H5C 0.9800
C12 C13 1.42(2)
C12 C17 1.35(2)
C13 H13 0.9500
C13 C14 1.37(2)
C14 H14 0.9500
C14 C15 1.37(2)
C15 H15 0.9500
C15 C16 1.36(2)
C16 H16 0.9500
C16 C17 1.41(2)
C17 H17 0.9500
N1 C6 1.46(2)
N1 C6A 1.40(2)
C6 C7 1.38(4)
C6 C11 1.41(4)
C7 H7 0.9500
C7 C8 1.38(3)
C8 H8 0.9500
C8 C9 1.30(4)
C9 H9 0.9500
C9 C10 1.43(5)
C10 H10 0.9500
C10 C11 1.43(3)
C11 H11 0.9500
C6A C7A 1.37(4)
C6A C11A 1.40(4)
C7A H7A 0.9500
C7A C8A 1.40(3)
C8A H8A 0.9500
C8A C9A 1.31(4)
C9A H9A 0.9500
C9A C10A 1.43(4)
C10A H10A 0.9500
C10A C11A 1.43(3)
C11A H11A 0.9500

loop_
_geom_torsion_atom_site_label_1
_geom_torsion_atom_site_label_2
_geom_torsion_atom_site_label_3
_geom_torsion_atom_site_label_4
_geom_torsion
Fe1 N2 C4 C3 3.0(19)
Fe1 N2 C4 C5 179.6(9)
Fe1 N2 C12 C13 109.3(14)
Fe1 N2 C12 C17 -64(2)
Fe1 N1 C6 C7 -100(3)
Fe1 N1 C6 C11 71(3)
Fe1 N1 C6A C7A -115(3)
Fe1 N1 C6A C11A 60(4)
N2 C12 C13 C14 -175.5(15)
N2 C12 C17 C16 173.1(16)
C1 C2 C3 C4 -167.5(12)
C1 C2 N1 Fe1 -178.1(9)
C1 C2 N1 C6 14(3)
C1 C2 N1 C6A -12(3)
C2 C3 C4 N2 -15(2)
C2 C3 C4 C5 167.7(12)
C2 N1 C6 C7 70(4)
C2 N1 C6 C11 -119(3)
C2 N1 C6A C7A 77(4)
C2 N1 C6A C11A -108(4)
C3 C2 N1 Fe1 2(2)
C3 C2 N1 C6 -166.0(18)
C3 C2 N1 C6A 168(2)
C4 N2 C12 C13 -67(2)
C4 N2 C12 C17 120.0(19)
C12 N2 C4 C3 178.4(13)
C12 N2 C4 C5 -5(2)
C12 C13 C14 C15 4(3)
C13 C12 C17 C16 0(3)
C13 C14 C15 C16 -3(3)
C14 C15 C16 C17 0(3)
C15 C16 C17 C12 1(3)
C17 C12 C13 C14 -2(2)
N1 C2 C3 C4 12(2)
N1 C6 C7 C8 174(3)
N1 C6 C11 C10 -172(3)
N1 C6A C7A C8A 172(3)
N1 C6A C11A C10A -175(3)
C6 N1 C6A C7A -1(5)
C6 N1 C6A C11A 174(10)
C6 C7 C8 C9 -5(6)
C7 C6 C11 C10 0(5)
C7 C8 C9 C10 3(6)
C8 C9 C10 C11 1(6)
C9 C10 C11 C6 -2(6)
C11 C6 C7 C8 3(5)
C6A N1 C6 C7 -175(9)
C6A N1 C6 C11 -4(6)
C6A C7A C8A C9A 5(6)
C7A C6A C11A C10A -1(5)
C7A C8A C9A C10A -3(6)
C8A C9A C10A C11A 0(5)
C9A C10A C11A C6A 2(5)
C11A C6A C7A C8A -3(6)
